data_2018974
loop_
_publ_author_name
'Sivanesan, Dharmalingam'
'Kim, Hyung Min'
'Sungho, Yoon'

_publ_section_title
;
 Chlorido(dimethyl
 2,2'-bipyridine-4,4'-dicarboxylate-\k^2^<i>N</i>,<i>N</i>')(\h^5^-pentamethylcyclopentadienyl)rhodium(III)
 chloride 1-hydroxypyrrolidine-2,5-dione disolvate
;
_journal_coeditor_code MX3092
_journal_issue 6
_journal_name_full 'Acta Crystallographica Section C'
_journal_page_first 584
_journal_page_last 587
_journal_paper_doi 10.1107/S0108270113009633
_journal_volume 69
_journal_year 2013
_chemical_formula_iupac '[Rh (C10 H15) Cl (C14 H12 N2 O4)] Cl, 2C4 H5 N O3'
_chemical_formula_moiety 'C24 H27 Cl N2 O4 Rh +, Cl -, 2(C4 H5 N O3)'
_chemical_formula_sum 'C32 H37 Cl2 N4 O10 Rh'
_chemical_formula_weight 811.47
_chemical_name_systematic
;Chlorido(dimethyl
2,2'-bipyridine-4,4'-dicarboxylate-\k^2^<i>N</i>,<i>N</i>')(\h^5^-pentamethylcyclopentadienyl)rhodium(III) chloride
1-hydroxypyrrolidine-2,5-dione disolvate
;
_space_group_IT_number 14
_symmetry_cell_setting monoclinic
_symmetry_space_group_name_Hall '-P 2ybc'
_symmetry_space_group_name_H-M 'P 1 21/c 1'
_atom_sites_solution_hydrogens geom
_atom_sites_solution_primary direct
_atom_sites_solution_secondary difmap
_audit_creation_method SHELXL-97
_cell_angle_alpha 90.00
_cell_angle_beta 92.723(2)
_cell_angle_gamma 90.00
_cell_formula_units_Z 4
_cell_length_a 8.6511(7)
_cell_length_b 33.613(3)
_cell_length_c 11.9147(9)
_cell_measurement_reflns_used 3791
_cell_measurement_temperature 200(2)
_cell_measurement_theta_max 23.87
_cell_measurement_theta_min 2.36
_cell_volume 3460.8(5)
_computing_cell_refinement '<i>SAINT</i> (Bruker, 2000)'
_computing_data_collection '<i>SMART</i> (Bruker, 2000)'
_computing_data_reduction '<i>SAINT</i> (Bruker, 2000)'
_computing_molecular_graphics 'SHELXTL (Sheldrick, 2008)'
_computing_publication_material 'SHELXTL (Sheldrick, 2008)'
_computing_structure_refinement '<i>SHELXL97</i> (Sheldrick, 2008)'
_computing_structure_solution '<i>SHELXS97</i> (Sheldrick, 2008)'
_diffrn_ambient_temperature 200(2)
_diffrn_measured_fraction_theta_full 1.000
_diffrn_measured_fraction_theta_max 1.000
_diffrn_measurement_device_type 'Bruker SMART CCD area-detector'
_diffrn_measurement_method '\f and \w scans'
_diffrn_radiation_monochromator graphite
_diffrn_radiation_source 'fine-focus sealed tube'
_diffrn_radiation_type MoK\a
_diffrn_radiation_wavelength 0.71073
_diffrn_reflns_av_R_equivalents 0.0956
_diffrn_reflns_av_sigmaI/netI 0.1298
_diffrn_reflns_limit_h_max 9
_diffrn_reflns_limit_h_min -10
_diffrn_reflns_limit_k_max 40
_diffrn_reflns_limit_k_min -35
_diffrn_reflns_limit_l_max 14
_diffrn_reflns_limit_l_min -14
_diffrn_reflns_number 20576
_diffrn_reflns_theta_full 25.25
_diffrn_reflns_theta_max 25.25
_diffrn_reflns_theta_min 2.10
_exptl_absorpt_coefficient_mu 0.710
_exptl_absorpt_correction_T_max 1.00
_exptl_absorpt_correction_T_min 0.77
_exptl_absorpt_correction_type multi-scan
_exptl_absorpt_process_details '(SADABS; Bruker, 2000)'
_exptl_crystal_colour yellow
_exptl_crystal_density_diffrn 1.557
_exptl_crystal_density_method 'not measured'
_exptl_crystal_description block
_exptl_crystal_F_000 1664
_exptl_crystal_size_max 0.19
_exptl_crystal_size_mid 0.15
_exptl_crystal_size_min 0.09
_refine_diff_density_max 0.709
_refine_diff_density_min -0.604
_refine_ls_extinction_method none
_refine_ls_goodness_of_fit_ref 0.849
_refine_ls_hydrogen_treatment mixed
_refine_ls_matrix_type full
_refine_ls_number_parameters 457
_refine_ls_number_reflns 6273
_refine_ls_number_restraints 4
_refine_ls_restrained_S_all 0.849
_refine_ls_R_factor_all 0.1048
_refine_ls_R_factor_gt 0.0503
_refine_ls_shift/su_max 0.001
_refine_ls_shift/su_mean 0.000
_refine_ls_structure_factor_coef Fsqd
_refine_ls_weighting_details 'calc w=1/[\s^2^(Fo^2^)+(0.0114P)^2^+0.0000P] where P=(Fo^2^+2Fc^2^)/3'
_refine_ls_weighting_scheme calc
_refine_ls_wR_factor_gt 0.0734
_refine_ls_wR_factor_ref 0.0892
_reflns_number_gt 3649
_reflns_number_total 6273
_reflns_threshold_expression I>2\s(I)
_cod_data_source_file mx3092.cif
_cod_data_source_block I
_cod_original_sg_symbol_H-M 'P 21/c'
_cod_database_code 2018974
_cod_database_fobs_code 2018974

loop_
_symmetry_equiv_pos_as_xyz
'x, y, z'
'-x, y+1/2, -z+1/2'
'-x, -y, -z'
'x, -y-1/2, z-1/2'

loop_
_atom_site_type_symbol
_atom_site_label
_atom_site_fract_x
_atom_site_fract_y
_atom_site_fract_z
_atom_site_U_iso_or_equiv
_atom_site_adp_type
_atom_site_calc_flag
_atom_site_refinement_flags
_atom_site_occupancy
_atom_site_symmetry_multiplicity
Rh Rh1 0.78349(5) 0.106934(13) 0.86490(3) 0.03094(13) Uani d . 1 1
Cl Cl1 0.65184(15) 0.04482(4) 0.87279(11) 0.0403(4) Uani d . 1 1
C C1 0.8345(6) 0.16191(16) 0.7846(5) 0.0387(14) Uani d . 1 1
C C2 0.7246(6) 0.13983(16) 0.7138(4) 0.0346(14) Uani d . 1 1
C C3 0.5889(6) 0.13536(16) 0.7747(5) 0.0421(15) Uani d . 1 1
C C4 0.6148(6) 0.15318(17) 0.8824(4) 0.0410(15) Uani d . 1 1
C C5 0.7669(6) 0.17015(16) 0.8858(4) 0.0408(15) Uani d . 1 1
C C6 0.9905(6) 0.17563(18) 0.7510(5) 0.065(2) Uani d . 1 1
H H6A 0.9802 0.2013 0.7122 0.098 Uiso calc R 1 1
H H6B 1.0341 0.1560 0.7007 0.098 Uiso calc R 1 1
H H6C 1.0593 0.1786 0.8182 0.098 Uiso calc R 1 1
C C7 0.7411(7) 0.12702(18) 0.5939(4) 0.0598(19) Uani d . 1 1
H H7A 0.7050 0.0995 0.5846 0.090 Uiso calc R 1 1
H H7B 0.8501 0.1287 0.5754 0.090 Uiso calc R 1 1
H H7C 0.6790 0.1445 0.5438 0.090 Uiso calc R 1 1
C C8 0.4440(6) 0.11496(18) 0.7324(5) 0.068(2) Uani d . 1 1
H H8A 0.3751 0.1343 0.6943 0.101 Uiso calc R 1 1
H H8B 0.3920 0.1032 0.7958 0.101 Uiso calc R 1 1
H H8C 0.4699 0.0940 0.6795 0.101 Uiso calc R 1 1
C C9 0.4956(6) 0.15783(19) 0.9695(5) 0.070(2) Uani d . 1 1
H H9A 0.4288 0.1343 0.9688 0.105 Uiso calc R 1 1
H H9B 0.4326 0.1815 0.9524 0.105 Uiso calc R 1 1
H H9C 0.5476 0.1608 1.0439 0.105 Uiso calc R 1 1
C C10 0.8395(7) 0.19398(17) 0.9791(5) 0.0610(19) Uani d . 1 1
H H10A 0.9474 0.1856 0.9925 0.092 Uiso calc R 1 1
H H10B 0.7828 0.1898 1.0474 0.092 Uiso calc R 1 1
H H10C 0.8363 0.2222 0.9590 0.092 Uiso calc R 1 1
N N1 0.9787(4) 0.07340(12) 0.8253(3) 0.0322(11) Uani d . 1 1
N N2 0.8838(4) 0.09196(12) 1.0242(3) 0.0299(10) Uani d . 1 1
C C11 1.0219(6) 0.06564(16) 0.7213(4) 0.0375(14) Uani d . 1 1
H H11 0.9670 0.0781 0.6600 0.045 Uiso calc R 1 1
C C12 1.1414(6) 0.04056(16) 0.6988(4) 0.0383(14) Uani d . 1 1
H H12 1.1698 0.0364 0.6236 0.046 Uiso calc R 1 1
C C13 1.2202(5) 0.02143(15) 0.7866(4) 0.0297(13) Uani d . 1 1
C C14 1.1786(5) 0.02899(15) 0.8956(4) 0.0281(12) Uani d . 1 1
H H14 1.2316 0.0162 0.9573 0.034 Uiso calc R 1 1
C C15 1.0587(5) 0.05538(15) 0.9137(4) 0.0283(12) Uani d . 1 1
C C16 1.0030(5) 0.06593(15) 1.0247(4) 0.0253(12) Uani d . 1 1
C C17 1.0669(5) 0.05041(15) 1.1242(4) 0.0297(13) Uani d . 1 1
H H17 1.1486 0.0316 1.1224 0.036 Uiso calc R 1 1
C C18 1.0120(5) 0.06233(15) 1.2262(4) 0.0278(12) Uani d . 1 1
C C19 0.8927(5) 0.08931(15) 1.2246(4) 0.0323(13) Uani d . 1 1
H H19 0.8524 0.0982 1.2929 0.039 Uiso calc R 1 1
C C20 0.8315(5) 0.10344(15) 1.1226(4) 0.0308(12) Uani d . 1 1
H H20 0.7489 0.1221 1.1228 0.037 Uiso calc R 1 1
C C21 1.3446(6) -0.00814(17) 0.7605(5) 0.0360(14) Uani d . 1 1
O O1 1.3874(4) -0.01352(13) 0.6688(3) 0.0542(12) Uani d . 1 1
O O2 1.3914(4) -0.02777(10) 0.8519(3) 0.0364(9) Uani d . 1 1
C C22 1.5114(6) -0.05696(17) 0.8359(5) 0.0504(16) Uani d . 1 1
H H22A 1.4693 -0.0789 0.7897 0.076 Uiso calc R 1 1
H H22B 1.5492 -0.0673 0.9091 0.076 Uiso calc R 1 1
H H22C 1.5971 -0.0445 0.7981 0.076 Uiso calc R 1 1
C C23 1.0749(6) 0.04641(16) 1.3366(4) 0.0316(13) Uani d . 1 1
O O3 1.0268(4) 0.05493(11) 1.4253(3) 0.0440(10) Uani d . 1 1
O O4 1.1866(4) 0.02016(11) 1.3192(3) 0.0381(9) Uani d . 1 1
C C24 1.2627(6) 0.00215(17) 1.4178(4) 0.0511(17) Uani d . 1 1
H H24A 1.3196 0.0226 1.4613 0.077 Uiso calc R 1 1
H H24B 1.3349 -0.0184 1.3943 0.077 Uiso calc R 1 1
H H24C 1.1849 -0.0099 1.4643 0.077 Uiso calc R 1 1
N N3S 0.1944(5) 0.35082(15) 0.8207(4) 0.0456(13) Uani d D 1 1
C C29 0.1335(6) 0.33124(19) 0.7271(5) 0.0477(17) Uani d . 1 1
C C30 0.0106(6) 0.30341(18) 0.7693(5) 0.0505(17) Uani d . 1 1
H H30A 0.0324 0.2756 0.7482 0.061 Uiso calc R 1 1
H H30B -0.0932 0.3109 0.7375 0.061 Uiso calc R 1 1
C C31 0.0189(6) 0.30825(18) 0.8965(5) 0.0517(17) Uani d . 1 1
H H31A -0.0836 0.3158 0.9235 0.062 Uiso calc R 1 1
H H31B 0.0522 0.2831 0.9334 0.062 Uiso calc R 1 1
C C32 0.1343(6) 0.34034(19) 0.9220(5) 0.0462(16) Uani d . 1 1
O O2S 0.3018(5) 0.38108(13) 0.8126(4) 0.0628(13) Uani d D 1 1
O O3S 0.1762(5) 0.35474(13) 1.0108(3) 0.0636(13) Uani d . 1 1
O O1S 0.1724(4) 0.33561(15) 0.6320(3) 0.0763(15) Uani d . 1 1
O O6S 0.6317(5) 0.25143(14) 0.8206(4) 0.0542(11) Uani d D 1 1
O O5S 0.3085(4) 0.24794(13) 0.8166(3) 0.0623(13) Uani d . 1 1
N N4S 0.5362(5) 0.24186(13) 0.7278(4) 0.0408(12) Uani d D 1 1
C C28 0.3778(7) 0.24062(18) 0.7347(5) 0.0467(16) Uani d . 1 1
O O4S 0.7295(5) 0.22848(12) 0.6100(4) 0.0660(13) Uani d . 1 1
C C25 0.5955(7) 0.22991(17) 0.6276(5) 0.0451(16) Uani d . 1 1
C C27 0.3160(6) 0.22997(18) 0.6198(4) 0.0518(17) Uani d . 1 1
H H27A 0.2590 0.2527 0.5849 0.062 Uiso calc R 1 1
H H27B 0.2449 0.2070 0.6228 0.062 Uiso calc R 1 1
C C26 0.4568(7) 0.21946(19) 0.5524(4) 0.0576(18) Uani d . 1 1
H H26A 0.4570 0.1908 0.5336 0.069 Uiso calc R 1 1
H H26B 0.4565 0.2350 0.4818 0.069 Uiso calc R 1 1
Cl Cl2 0.60900(15) 0.33924(4) 0.80009(12) 0.0464(4) Uani d . 1 1
H H2S 0.381(4) 0.3683(14) 0.794(7) 0.16(4) Uiso d D 1 1
H H6S 0.629(7) 0.2769(5) 0.816(5) 0.09(3) Uiso d D 1 1

loop_
_atom_site_aniso_label
_atom_site_aniso_U_11
_atom_site_aniso_U_22
_atom_site_aniso_U_33
_atom_site_aniso_U_12
_atom_site_aniso_U_13
_atom_site_aniso_U_23
Rh1 0.0344(2) 0.0325(3) 0.0258(2) 0.0026(2) -0.00025(17) 0.0021(2)
Cl1 0.0466(9) 0.0358(9) 0.0380(8) -0.0042(7) -0.0034(7) 0.0010(7)
C1 0.038(3) 0.032(4) 0.046(4) 0.000(3) 0.003(3) 0.005(3)
C2 0.042(3) 0.033(4) 0.028(3) 0.006(3) 0.001(3) 0.008(3)
C3 0.040(4) 0.036(4) 0.049(4) -0.001(3) -0.011(3) 0.018(3)
C4 0.045(4) 0.048(4) 0.031(3) 0.023(3) 0.002(3) 0.009(3)
C5 0.055(4) 0.031(4) 0.036(4) 0.007(3) -0.007(3) 0.003(3)
C6 0.054(4) 0.056(5) 0.087(5) -0.005(3) 0.008(4) 0.021(4)
C7 0.086(5) 0.057(5) 0.036(4) 0.011(4) -0.002(3) 0.000(3)
C8 0.049(4) 0.070(5) 0.080(5) -0.014(4) -0.032(3) 0.032(4)
C9 0.069(5) 0.078(6) 0.065(5) 0.039(4) 0.022(4) 0.021(4)
C10 0.085(5) 0.043(4) 0.052(4) 0.013(4) -0.022(4) -0.009(3)
N1 0.038(3) 0.035(3) 0.024(2) -0.003(2) -0.002(2) 0.001(2)
N2 0.035(3) 0.030(3) 0.024(2) 0.003(2) 0.000(2) -0.001(2)
C11 0.041(3) 0.050(4) 0.020(3) 0.003(3) -0.002(3) 0.003(3)
C12 0.044(4) 0.046(4) 0.025(3) 0.006(3) 0.003(3) -0.003(3)
C13 0.031(3) 0.032(3) 0.026(3) 0.001(2) 0.004(2) -0.001(3)
C14 0.029(3) 0.032(3) 0.023(3) 0.001(2) -0.002(2) 0.005(2)
C15 0.026(3) 0.035(4) 0.024(3) -0.007(2) -0.001(2) 0.001(3)
C16 0.031(3) 0.027(3) 0.018(3) -0.001(2) 0.000(2) -0.001(2)
C17 0.031(3) 0.035(4) 0.024(3) 0.001(2) 0.003(2) 0.000(3)
C18 0.028(3) 0.030(3) 0.025(3) -0.007(2) -0.005(2) -0.001(2)
C19 0.037(3) 0.038(4) 0.023(3) -0.001(3) 0.007(2) -0.006(3)
C20 0.032(3) 0.031(3) 0.030(3) 0.000(3) 0.005(2) 0.002(3)
C21 0.031(3) 0.047(4) 0.030(3) -0.004(3) 0.001(3) -0.002(3)
O1 0.050(3) 0.087(4) 0.026(2) 0.020(2) 0.0094(19) -0.006(2)
O2 0.038(2) 0.036(2) 0.036(2) 0.0096(18) 0.0063(17) -0.0004(19)
C22 0.045(4) 0.048(4) 0.058(4) 0.010(3) 0.005(3) 0.003(3)
C23 0.031(3) 0.034(4) 0.030(3) -0.001(3) 0.003(3) -0.003(3)
O3 0.049(2) 0.062(3) 0.022(2) 0.010(2) 0.0039(18) 0.001(2)
O4 0.043(2) 0.046(3) 0.025(2) 0.0123(19) -0.0002(17) 0.0041(18)
C24 0.044(4) 0.076(5) 0.033(3) 0.019(3) 0.000(3) 0.005(3)
N3S 0.030(3) 0.050(4) 0.057(3) -0.001(2) 0.003(3) 0.002(3)
C29 0.031(4) 0.068(5) 0.044(4) 0.015(3) 0.002(3) 0.003(4)
C30 0.041(4) 0.057(5) 0.053(4) -0.003(3) -0.003(3) -0.007(3)
C31 0.044(4) 0.062(5) 0.049(4) -0.010(3) -0.001(3) 0.010(3)
C32 0.040(4) 0.056(5) 0.043(4) 0.009(3) 0.001(3) 0.012(4)
O2S 0.046(3) 0.052(3) 0.090(4) -0.003(2) 0.008(3) 0.013(3)
O3S 0.068(3) 0.073(4) 0.048(3) -0.007(2) -0.012(2) -0.002(3)
O1S 0.063(3) 0.121(5) 0.046(3) -0.002(3) 0.016(2) 0.001(3)
O6S 0.054(3) 0.048(3) 0.059(3) 0.006(2) -0.018(2) -0.002(3)
O5S 0.050(3) 0.090(4) 0.047(3) -0.002(2) 0.008(2) -0.012(3)
N4S 0.040(3) 0.043(3) 0.038(3) 0.004(2) -0.006(2) -0.001(2)
C28 0.046(4) 0.056(5) 0.037(4) 0.003(3) -0.005(3) -0.004(3)
O4S 0.054(3) 0.058(3) 0.088(4) 0.008(2) 0.028(3) 0.017(3)
C25 0.050(4) 0.034(4) 0.053(4) 0.000(3) 0.014(4) 0.016(3)
C27 0.053(4) 0.067(5) 0.035(4) 0.003(3) -0.003(3) -0.005(3)
C26 0.074(5) 0.067(5) 0.032(4) 0.021(4) 0.000(3) 0.000(3)
Cl2 0.0411(9) 0.0464(10) 0.0519(9) -0.0014(7) 0.0046(7) 0.0091(8)

loop_
_atom_type_symbol
_atom_type_description
_atom_type_scat_dispersion_real
_atom_type_scat_dispersion_imag
_atom_type_scat_source
C C 0.0033 0.0016 'International Tables Vol C Tables 4.2.6.8 and 6.1.1.4'
H H 0.0000 0.0000 'International Tables Vol C Tables 4.2.6.8 and 6.1.1.4'
N N 0.0061 0.0033 'International Tables Vol C Tables 4.2.6.8 and 6.1.1.4'
O O 0.0106 0.0060 'International Tables Vol C Tables 4.2.6.8 and 6.1.1.4'
Cl Cl 0.1484 0.1585 'International Tables Vol C Tables 4.2.6.8 and 6.1.1.4'
Rh Rh -1.1178 0.9187 'International Tables Vol C Tables 4.2.6.8 and 6.1.1.4'

loop_
_geom_angle_atom_site_label_1
_geom_angle_atom_site_label_2
_geom_angle_atom_site_label_3
_geom_angle
N1 Rh1 N2 76.91(15)
N1 Rh1 C1 100.26(18)
N2 Rh1 C1 121.61(18)
N1 Rh1 C5 128.03(19)
N2 Rh1 C5 99.14(18)
C1 Rh1 C5 37.96(19)
N1 Rh1 C4 165.01(19)
N2 Rh1 C4 109.71(18)
C1 Rh1 C4 64.8(2)
C5 Rh1 C4 38.99(19)
N1 Rh1 C2 104.38(18)
N2 Rh1 C2 160.99(18)
C1 Rh1 C2 39.40(18)
C5 Rh1 C2 64.8(2)
C4 Rh1 C2 64.85(19)
N1 Rh1 C3 137.37(19)
N2 Rh1 C3 145.58(19)
C1 Rh1 C3 64.55(19)
C5 Rh1 C3 64.4(2)
C4 Rh1 C3 38.47(19)
C2 Rh1 C3 38.22(18)
N1 Rh1 Cl1 85.96(12)
N2 Rh1 Cl1 86.12(11)
C1 Rh1 Cl1 152.25(15)
C5 Rh1 Cl1 145.98(16)
C4 Rh1 Cl1 107.57(17)
C2 Rh1 Cl1 112.86(15)
C3 Rh1 Cl1 92.53(15)
C5 C1 C2 108.4(5)
C5 C1 C6 126.2(5)
C2 C1 C6 125.3(5)
C5 C1 Rh1 71.4(3)
C2 C1 Rh1 70.9(3)
C6 C1 Rh1 126.4(4)
C3 C2 C1 107.1(5)
C3 C2 C7 125.0(5)
C1 C2 C7 127.7(5)
C3 C2 Rh1 71.7(3)
C1 C2 Rh1 69.7(3)
C7 C2 Rh1 128.1(4)
C2 C3 C4 108.5(5)
C2 C3 C8 125.3(5)
C4 C3 C8 126.1(5)
C2 C3 Rh1 70.1(3)
C4 C3 Rh1 69.8(3)
C8 C3 Rh1 125.6(4)
C3 C4 C5 107.3(5)
C3 C4 C9 125.5(5)
C5 C4 C9 126.7(5)
C3 C4 Rh1 71.7(3)
C5 C4 Rh1 70.4(3)
C9 C4 Rh1 129.3(4)
C1 C5 C4 108.6(5)
C1 C5 C10 125.1(5)
C4 C5 C10 126.2(5)
C1 C5 Rh1 70.7(3)
C4 C5 Rh1 70.7(3)
C10 C5 Rh1 126.4(4)
C1 C6 H6A 109.5
C1 C6 H6B 109.5
H6A C6 H6B 109.5
C1 C6 H6C 109.5
H6A C6 H6C 109.5
H6B C6 H6C 109.5
C2 C7 H7A 109.5
C2 C7 H7B 109.5
H7A C7 H7B 109.5
C2 C7 H7C 109.5
H7A C7 H7C 109.5
H7B C7 H7C 109.5
C3 C8 H8A 109.5
C3 C8 H8B 109.5
H8A C8 H8B 109.5
C3 C8 H8C 109.5
H8A C8 H8C 109.5
H8B C8 H8C 109.5
C4 C9 H9A 109.5
C4 C9 H9B 109.5
H9A C9 H9B 109.5
C4 C9 H9C 109.5
H9A C9 H9C 109.5
H9B C9 H9C 109.5
C5 C10 H10A 109.5
C5 C10 H10B 109.5
H10A C10 H10B 109.5
C5 C10 H10C 109.5
H10A C10 H10C 109.5
H10B C10 H10C 109.5
C11 N1 C15 118.2(4)
C11 N1 Rh1 125.1(3)
C15 N1 Rh1 116.5(3)
C20 N2 C16 118.3(4)
C20 N2 Rh1 125.4(3)
C16 N2 Rh1 116.1(3)
N1 C11 C12 123.2(5)
N1 C11 H11 118.4
C12 C11 H11 118.4
C11 C12 C13 119.2(5)
C11 C12 H12 120.4
C13 C12 H12 120.4
C12 C13 C14 119.0(5)
C12 C13 C21 118.8(5)
C14 C13 C21 122.2(5)
C13 C14 C15 119.4(4)
C13 C14 H14 120.3
C15 C14 H14 120.3
N1 C15 C14 121.1(4)
N1 C15 C16 114.1(4)
C14 C15 C16 124.8(4)
N2 C16 C17 121.4(4)
N2 C16 C15 115.7(4)
C17 C16 C15 122.9(4)
C18 C17 C16 120.2(5)
C18 C17 H17 119.9
C16 C17 H17 119.9
C19 C18 C17 117.9(5)
C19 C18 C23 119.3(5)
C17 C18 C23 122.8(5)
C18 C19 C20 119.6(5)
C18 C19 H19 120.2
C20 C19 H19 120.2
N2 C20 C19 122.7(5)
N2 C20 H20 118.7
C19 C20 H20 118.7
O1 C21 O2 126.0(5)
O1 C21 C13 123.3(5)
O2 C21 C13 110.6(4)
C21 O2 C22 115.1(4)
O2 C22 H22A 109.5
O2 C22 H22B 109.5
H22A C22 H22B 109.5
O2 C22 H22C 109.5
H22A C22 H22C 109.5
H22B C22 H22C 109.5
O3 C23 O4 125.8(5)
O3 C23 C18 124.5(5)
O4 C23 C18 109.6(4)
C23 O4 C24 117.1(4)
O4 C24 H24A 109.5
O4 C24 H24B 109.5
H24A C24 H24B 109.5
O4 C24 H24C 109.5
H24A C24 H24C 109.5
H24B C24 H24C 109.5
C29 N3S C32 116.1(5)
C29 N3S O2S 121.8(5)
C32 N3S O2S 122.0(5)
O1S C29 N3S 126.1(6)
O1S C29 C30 128.1(6)
N3S C29 C30 105.8(5)
C29 C30 C31 105.2(5)
C29 C30 H30A 110.7
C31 C30 H30A 110.7
C29 C30 H30B 110.7
C31 C30 H30B 110.7
H30A C30 H30B 108.8
C32 C31 C30 106.2(5)
C32 C31 H31A 110.5
C30 C31 H31A 110.5
C32 C31 H31B 110.5
C30 C31 H31B 110.5
H31A C31 H31B 108.7
O3S C32 N3S 123.7(6)
O3S C32 C31 129.8(6)
N3S C32 C31 106.4(5)
N3S O2S H2S 102(4)
N4S O6S H6S 100(3)
C28 N4S C25 117.0(5)
C28 N4S O6S 121.1(5)
C25 N4S O6S 121.7(5)
O5S C28 N4S 125.5(5)
O5S C28 C27 128.9(6)
N4S C28 C27 105.5(5)
O4S C25 N4S 124.7(6)
O4S C25 C26 129.9(6)
N4S C25 C26 105.3(5)
C28 C27 C26 106.1(5)
C28 C27 H27A 110.5
C26 C27 H27A 110.5
C28 C27 H27B 110.5
C26 C27 H27B 110.5
H27A C27 H27B 108.7
C25 C26 C27 105.4(5)
C25 C26 H26A 110.7
C27 C26 H26A 110.7
C25 C26 H26B 110.7
C27 C26 H26B 110.7
H26A C26 H26B 108.8

loop_
_geom_bond_atom_site_label_1
_geom_bond_atom_site_label_2
_geom_bond_distance
Rh1 N1 2.102(4)
Rh1 N2 2.110(4)
Rh1 C1 2.136(5)
Rh1 C5 2.145(5)
Rh1 C4 2.149(5)
Rh1 C2 2.153(5)
Rh1 C3 2.175(5)
Rh1 Cl1 2.3823(14)
C1 C5 1.393(7)
C1 C2 1.446(7)
C1 C6 1.499(7)
C2 C3 1.417(7)
C2 C7 1.505(7)
C3 C4 1.425(7)
C3 C8 1.495(7)
C4 C5 1.433(7)
C4 C9 1.505(7)
C5 C10 1.485(7)
C6 H6A 0.9800
C6 H6B 0.9800
C6 H6C 0.9800
C7 H7A 0.9800
C7 H7B 0.9800
C7 H7C 0.9800
C8 H8A 0.9800
C8 H8B 0.9800
C8 H8C 0.9800
C9 H9A 0.9800
C9 H9B 0.9800
C9 H9C 0.9800
C10 H10A 0.9800
C10 H10B 0.9800
C10 H10C 0.9800
N1 C11 1.337(6)
N1 C15 1.373(5)
N2 C20 1.334(5)
N2 C16 1.353(5)
C11 C12 1.371(6)
C11 H11 0.9500
C12 C13 1.380(6)
C12 H12 0.9500
C13 C14 1.387(6)
C13 C21 1.508(7)
C14 C15 1.390(6)
C14 H14 0.9500
C15 C16 1.472(6)
C16 C17 1.386(6)
C17 C18 1.385(6)
C17 H17 0.9500
C18 C19 1.373(6)
C18 C23 1.498(6)
C19 C20 1.386(6)
C19 H19 0.9500
C20 H20 0.9500
C21 O1 1.184(5)
C21 O2 1.321(6)
O2 C22 1.448(5)
C22 H22A 0.9800
C22 H22B 0.9800
C22 H22C 0.9800
C23 O3 1.190(5)
C23 O4 1.332(6)
O4 C24 1.451(5)
C24 H24A 0.9800
C24 H24B 0.9800
C24 H24C 0.9800
N3S C29 1.378(7)
N3S C32 1.382(7)
N3S O2S 1.384(6)
C29 O1S 1.206(6)
C29 C30 1.520(7)
C30 C31 1.523(7)
C30 H30A 0.9900
C30 H30B 0.9900
C31 C32 1.491(7)
C31 H31A 0.9900
C31 H31B 0.9900
C32 O3S 1.204(6)
O2S H2S 0.851(16)
O6S N4S 1.386(5)
O6S H6S 0.859(16)
O5S C28 1.195(6)
N4S C28 1.378(6)
N4S C25 1.381(7)
C28 C27 1.490(7)
O4S C25 1.189(6)
C25 C26 1.505(7)
C27 C26 1.532(7)
C27 H27A 0.9900
C27 H27B 0.9900
C26 H26A 0.9900
C26 H26B 0.9900

loop_
_geom_hbond_atom_site_label_D
_geom_hbond_atom_site_label_H
_geom_hbond_atom_site_label_A
_geom_hbond_site_symmetry_A
_geom_hbond_distance_DH
_geom_hbond_distance_HA
_geom_hbond_distance_DA
_geom_hbond_angle_DHA
C30 H30A O5S . 0.99 2.65 3.209(7) 115.6
C10 H10C O6S . 0.98 2.56 3.195(7) 122.7
C6 H6A O4S . 0.98 2.60 3.274(7) 125.9
C22 H22C O4 3_857 0.98 2.52 3.497(6) 171.9
O6S H6S Cl2 . 0.859(16) 2.109(18) 2.967(5) 176(5)
O2S H2S Cl2 . 0.851(16) 2.20(3) 3.016(5) 162(7)
C22 H22C Cl1 1_655 0.98 3.16 3.650(6) 112.6
C20 H20 Cl2 4_566 0.95 2.80 3.504(5) 131.3

loop_
_geom_torsion_atom_site_label_1
_geom_torsion_atom_site_label_2
_geom_torsion_atom_site_label_3
_geom_torsion_atom_site_label_4
_geom_torsion
N1 C15 C16 C17 179.0(4)
